data_4072733
loop_
_publ_author_name
'\'Alvarez, Eleuterio'
'Paneque, Margarita'
'Petronilho, Ana G.'
'Poveda, Manuel L.'
'Santos, Laura L.'
'Carmona, Ernesto'
'Mereiter, Kurt'

_publ_section_title
;
 Activation of Aliphatic Ethers by TpMe2Ir Compounds:&#x00A0; Multiple
 C&#x2212;H Bond Activation and C&#x2212;C Bond Formation
;
_journal_issue 5
_journal_name_full Organometallics
_journal_page_first 1231
_journal_paper_doi 10.1021/om0609822
_journal_volume 26
_journal_year 2007
_chemical_formula_moiety 'C26 H38 B Ir N6 O'
_chemical_formula_sum 'C26 H38 B Ir N6 O'
_chemical_formula_weight 653.63
_chemical_name_common 'compound 7b'
_chemical_name_systematic
; 
 ? 
;
_space_group_IT_number 2
_symmetry_cell_setting triclinic
_symmetry_space_group_name_Hall '-P 1'
_symmetry_space_group_name_H-M 'P -1'
_atom_sites_solution_hydrogens geom
_atom_sites_solution_primary direct
_atom_sites_solution_secondary difmap
_audit_creation_method SHELXL-97
_cell_angle_alpha 82.332(1)
_cell_angle_beta 86.911(1)
_cell_angle_gamma 79.531(1)
_cell_formula_units_Z 2
_cell_length_a 8.0551(4)
_cell_length_b 10.9901(5)
_cell_length_c 14.9513(7)
_cell_measurement_reflns_used 8997
_cell_measurement_temperature 100(2)
_cell_measurement_theta_max 30.53
_cell_measurement_theta_min 2.48
_cell_volume 1289.32(11)
_computing_cell_refinement 'SAINT+ v. 7.06 a (Bruker AXS, 2003)'
_computing_data_collection 'APEX-W2K-NT v. 1.0 (Bruker AXS, 2004)'
_computing_data_reduction 'SAINT+ v. 7.06 a (Bruker AXS, 2001)'
_computing_molecular_graphics 'XP, SHELXTL v. 6.10 (Bruker, 2000)'
_computing_publication_material 'XCIF, SHELXTL v. 6.12 (Bruker, 2001)'
_computing_structure_refinement 'SHELXL-97 (Sheldrick, 1997)'
_computing_structure_solution 'SHELXS-97 (Sheldrick, 1997)'
_diffrn_ambient_temperature 100(2)
_diffrn_detector_area_resol_mean 8.26
_diffrn_measured_fraction_theta_full 0.991
_diffrn_measured_fraction_theta_max 0.991
_diffrn_measurement_device_type 'Bruker-Nonius X8kappa APEX II CCD system'
_diffrn_measurement_method 'phi and omega scans with narrow frames'
_diffrn_radiation_monochromator graphite
_diffrn_radiation_source 'fine-focus sealed tube'
_diffrn_radiation_type MoK\a
_diffrn_radiation_wavelength 0.71073
_diffrn_reflns_av_R_equivalents 0.0322
_diffrn_reflns_av_sigmaI/netI 0.0250
_diffrn_reflns_limit_h_max 11
_diffrn_reflns_limit_h_min -11
_diffrn_reflns_limit_k_max 15
_diffrn_reflns_limit_k_min -15
_diffrn_reflns_limit_l_max 21
_diffrn_reflns_limit_l_min -21
_diffrn_reflns_number 39865
_diffrn_reflns_theta_full 30.56
_diffrn_reflns_theta_max 30.56
_diffrn_reflns_theta_min 2.88
_diffrn_standards_decay_% 0
_exptl_absorpt_coefficient_mu 5.209
_exptl_absorpt_correction_T_max 0.73
_exptl_absorpt_correction_T_min 0.21
_exptl_absorpt_correction_type multi-scan
_exptl_absorpt_process_details
; 
 SADABS v. 2.03: Area-Detector Absorption Correction.
 (1997-2001) Bruker-AXS within SAINT+ package, v. 6.04
;
_exptl_crystal_colour yellow
_exptl_crystal_density_diffrn 1.684
_exptl_crystal_density_method 'not measured'
_exptl_crystal_description needle
_exptl_crystal_F_000 652
_exptl_crystal_size_max 0.42
_exptl_crystal_size_mid 0.12
_exptl_crystal_size_min 0.06
_refine_diff_density_max 4.014
_refine_diff_density_min -2.794
_refine_diff_density_rms 0.213
_refine_ls_extinction_method none
_refine_ls_goodness_of_fit_ref 1.065
_refine_ls_hydrogen_treatment constr
_refine_ls_matrix_type full
_refine_ls_number_parameters 317
_refine_ls_number_reflns 7853
_refine_ls_number_restraints 0
_refine_ls_restrained_S_all 1.065
_refine_ls_R_factor_all 0.0260
_refine_ls_R_factor_gt 0.0245
_refine_ls_shift/su_max 0.002
_refine_ls_shift/su_mean 0.000
_refine_ls_structure_factor_coef Fsqd
_refine_ls_weighting_details 'calc w=1/[\s^2^(Fo^2^)+(0.0602P)^2^+0.0000P] where P=(Fo^2^+2Fc^2^)/3'
_refine_ls_weighting_scheme calc
_refine_ls_wR_factor_gt 0.0747
_refine_ls_wR_factor_ref 0.0758
_reflns_number_gt 7431
_reflns_number_total 7853
_reflns_threshold_expression >2sigma(I)
_cod_data_source_file om0609822si20061024_121957.cif
_cod_data_source_block 7b-ea05705a
_cod_depositor_comments
;
The following automatic conversions were performed:

'_symmetry_cell_setting' value 'Triclinic' changed to 'triclinic'
according to /home/saulius/struct/CIF-dictionaries/cif_core.dic
dictionary named 'cif_core.dic' version 2.4.1 from 2010-06-29.

Automatic conversion script
Id: cif_fix_values 1715 2011-07-08 13:25:40Z adriana 
;
_cod_original_sg_symbol_H-M P-1
_cod_database_code 4072733

loop_
_symmetry_equiv_pos_as_xyz
'x, y, z'
'-x, -y, -z'

loop_
_atom_site_label
_atom_site_type_symbol
_atom_site_fract_x
_atom_site_fract_y
_atom_site_fract_z
_atom_site_U_iso_or_equiv
_atom_site_adp_type
_atom_site_occupancy
_atom_site_symmetry_multiplicity
_atom_site_calc_flag
_atom_site_refinement_flags
Ir Ir 0.527726(9) 0.386293(7) 0.305020(5) 0.00872(4) Uani 1 1 d .
H1 H 0.6625 0.4364 0.3583 0.003(7) Uiso 1 1 d R
O O 0.3529(2) 0.55077(18) 0.32743(13) 0.0118(3) Uani 1 1 d .
N1 N 0.6523(3) 0.4498(2) 0.17901(15) 0.0119(4) Uani 1 1 d .
N2 N 0.6480(3) 0.3799(2) 0.10922(14) 0.0119(4) Uani 1 1 d .
N3 N 0.6848(3) 0.2252(2) 0.29172(15) 0.0112(4) Uani 1 1 d .
N4 N 0.6925(3) 0.1767(2) 0.21119(14) 0.0115(4) Uani 1 1 d .
N5 N 0.3424(3) 0.32817(19) 0.22557(14) 0.0114(4) Uani 1 1 d .
N6 N 0.4030(3) 0.2671(2) 0.15299(14) 0.0115(4) Uani 1 1 d .
C1 C 0.7394(3) 0.5406(2) 0.14710(17) 0.0132(4) Uani 1 1 d .
C2 C 0.7867(3) 0.5312(3) 0.05630(18) 0.0159(5) Uani 1 1 d .
H2A H 0.8472 0.5846 0.0174 0.019 Uiso 1 1 d R
C3 C 0.7282(3) 0.4293(3) 0.03486(17) 0.0148(5) Uani 1 1 d .
C4 C 0.7809(3) 0.6324(2) 0.20432(19) 0.0167(5) Uani 1 1 d .
H4A H 0.7151 0.7151 0.1852 0.025 Uiso 1 1 d R
H4B H 0.9017 0.6359 0.1974 0.025 Uiso 1 1 d R
H4C H 0.7529 0.6063 0.2678 0.025 Uiso 1 1 d R
C5 C 0.7402(4) 0.3779(3) -0.05365(19) 0.0226(6) Uani 1 1 d .
H5A H 0.8066 0.2933 -0.0468 0.034 Uiso 1 1 d R
H5B H 0.7952 0.4313 -0.0992 0.034 Uiso 1 1 d R
H5C H 0.6265 0.3754 -0.0728 0.034 Uiso 1 1 d R
C6 C 0.7927(3) 0.1466(2) 0.34757(17) 0.0124(4) Uani 1 1 d .
C7 C 0.8679(3) 0.0461(2) 0.30244(18) 0.0141(4) Uani 1 1 d .
H7A H 0.9485 -0.0236 0.3258 0.017 Uiso 1 1 d R
C8 C 0.8022(3) 0.0678(2) 0.21724(18) 0.0134(4) Uani 1 1 d .
C9 C 0.8231(3) 0.1698(3) 0.44104(18) 0.0159(5) Uani 1 1 d .
H9A H 0.8075 0.2599 0.4435 0.024 Uiso 1 1 d R
H9B H 0.9387 0.1313 0.4574 0.024 Uiso 1 1 d R
H9C H 0.7430 0.1336 0.4835 0.024 Uiso 1 1 d R
C10 C 0.8368(4) -0.0096(3) 0.14095(19) 0.0199(5) Uani 1 1 d .
H10A H 0.7306 -0.0292 0.1227 0.030 Uiso 1 1 d R
H10B H 0.9140 -0.0872 0.1605 0.030 Uiso 1 1 d R
H10C H 0.8884 0.0369 0.0897 0.030 Uiso 1 1 d R
C11 C 0.1762(3) 0.3257(2) 0.23302(17) 0.0135(4) Uani 1 1 d .
C12 C 0.1298(3) 0.2633(3) 0.16457(18) 0.0155(5) Uani 1 1 d .
H12A H 0.0200 0.2491 0.1540 0.019 Uiso 1 1 d R
C13 C 0.2767(3) 0.2270(2) 0.11597(17) 0.0143(4) Uani 1 1 d .
C14 C 0.0628(4) 0.3806(3) 0.30519(17) 0.0176(5) Uani 1 1 d .
H14A H 0.0865 0.3286 0.3632 0.026 Uiso 1 1 d R
H14B H -0.0553 0.3843 0.2905 0.026 Uiso 1 1 d R
H14C H 0.0828 0.4650 0.3093 0.026 Uiso 1 1 d R
C15 C 0.3038(4) 0.1545(3) 0.03688(19) 0.0198(5) Uani 1 1 d .
H15A H 0.3655 0.1984 -0.0116 0.030 Uiso 1 1 d R
H15B H 0.1942 0.1462 0.0152 0.030 Uiso 1 1 d R
H15C H 0.3693 0.0715 0.0553 0.030 Uiso 1 1 d R
C16 C 0.3110(3) 0.5503(2) 0.42447(17) 0.0132(4) Uani 1 1 d .
H16A H 0.1997 0.6032 0.4336 0.016 Uiso 1 1 d R
H16B H 0.3972 0.5834 0.4543 0.016 Uiso 1 1 d R
C17 C 0.3072(3) 0.4186(2) 0.46329(16) 0.0116(4) Uani 1 1 d .
C18 C 0.4086(3) 0.3248(3) 0.41865(17) 0.0113(4) Uani 1 1 d .
C19 C 0.3998(3) 0.2003(2) 0.45318(17) 0.0137(4) Uani 1 1 d .
H19A H 0.4645 0.1345 0.4244 0.016 Uiso 1 1 d R
C20 C 0.2978(3) 0.1716(3) 0.52875(18) 0.0161(5) Uani 1 1 d .
H20A H 0.2952 0.0869 0.5512 0.019 Uiso 1 1 d R
C21 C 0.1995(3) 0.2670(3) 0.57174(18) 0.0167(5) Uani 1 1 d .
H21A H 0.1311 0.2474 0.6236 0.020 Uiso 1 1 d R
C22 C 0.2029(3) 0.3901(2) 0.53790(17) 0.0139(4) Uani 1 1 d .
H22A H 0.1341 0.4554 0.5655 0.017 Uiso 1 1 d R
C23 C 0.3939(3) 0.6699(2) 0.28702(17) 0.0134(4) Uani 1 1 d .
H23A H 0.4481 0.6602 0.2268 0.016 Uiso 1 1 d R
H23B H 0.4767 0.6941 0.3249 0.016 Uiso 1 1 d R
C24 C 0.2415(3) 0.7737(2) 0.27683(19) 0.0154(5) Uani 1 1 d .
H24A H 0.1915 0.7889 0.3371 0.018 Uiso 1 1 d R
H24B H 0.1551 0.7487 0.2419 0.018 Uiso 1 1 d R
C25 C 0.2938(4) 0.8939(3) 0.22793(19) 0.0179(5) Uani 1 1 d .
H25A H 0.3641 0.8736 0.1737 0.022 Uiso 1 1 d R
H25B H 0.1912 0.9531 0.2074 0.022 Uiso 1 1 d R
C26 C 0.3920(5) 0.9568(3) 0.2868(3) 0.0341(8) Uani 1 1 d .
H26A H 0.3244 0.9753 0.3414 0.051 Uiso 1 1 d R
H26B H 0.4169 1.0345 0.2531 0.051 Uiso 1 1 d R
H26C H 0.4980 0.9010 0.3037 0.051 Uiso 1 1 d R
B B 0.5926(4) 0.2512(3) 0.12906(19) 0.0124(5) Uani 1 1 d .
H0B H 0.6185 0.2053 0.0752 0.015 Uiso 1 1 d R

loop_
_atom_site_aniso_label
_atom_site_aniso_U_11
_atom_site_aniso_U_22
_atom_site_aniso_U_33
_atom_site_aniso_U_23
_atom_site_aniso_U_13
_atom_site_aniso_U_12
Ir 0.00949(6) 0.00735(6) 0.00911(6) -0.00165(3) 0.00084(3) -0.00080(4)
O 0.0134(8) 0.0098(8) 0.0112(8) -0.0014(6) 0.0020(6) -0.0004(7)
N1 0.0142(10) 0.0096(10) 0.0117(9) -0.0026(8) 0.0017(8) -0.0011(8)
N2 0.0140(9) 0.0126(10) 0.0094(9) -0.0033(7) 0.0011(7) -0.0018(8)
N3 0.0126(9) 0.0111(10) 0.0102(9) -0.0029(7) 0.0016(7) -0.0021(8)
N4 0.0134(9) 0.0109(10) 0.0103(9) -0.0034(7) 0.0012(7) -0.0013(7)
N5 0.0133(9) 0.0082(9) 0.0122(9) -0.0022(7) 0.0023(7) -0.0008(7)
N6 0.0143(9) 0.0096(9) 0.0110(9) -0.0036(7) -0.0007(7) -0.0013(7)
C1 0.0117(10) 0.0123(11) 0.0149(11) 0.0005(9) 0.0013(8) -0.0024(9)
C2 0.0171(11) 0.0144(12) 0.0147(11) 0.0017(9) 0.0030(9) -0.0025(9)
C3 0.0148(11) 0.0157(12) 0.0124(11) 0.0000(9) 0.0023(8) -0.0009(9)
C4 0.0173(11) 0.0133(12) 0.0202(12) -0.0022(9) 0.0022(9) -0.0054(9)
C5 0.0313(15) 0.0243(15) 0.0122(11) -0.0031(10) 0.0050(10) -0.0056(12)
C6 0.0120(10) 0.0103(11) 0.0140(11) -0.0004(8) 0.0005(8) -0.0012(8)
C7 0.0126(10) 0.0104(11) 0.0178(11) -0.0014(9) 0.0007(9) 0.0016(8)
C8 0.0134(10) 0.0086(11) 0.0177(11) -0.0030(8) 0.0026(9) -0.0007(8)
C9 0.0150(11) 0.0157(12) 0.0154(11) -0.0012(9) -0.0027(9) 0.0019(9)
C10 0.0225(13) 0.0159(13) 0.0203(13) -0.0081(10) 0.0008(10) 0.0030(10)
C11 0.0128(10) 0.0143(12) 0.0132(10) -0.0012(9) -0.0008(8) -0.0023(9)
C12 0.0146(11) 0.0159(12) 0.0170(11) -0.0010(9) -0.0040(9) -0.0056(9)
C13 0.0169(11) 0.0125(12) 0.0137(11) -0.0012(9) -0.0033(9) -0.0028(9)
C14 0.0122(10) 0.0222(14) 0.0182(13) -0.0045(11) 0.0017(8) -0.0021(9)
C15 0.0235(13) 0.0199(14) 0.0180(12) -0.0072(10) -0.0019(10) -0.0057(11)
C16 0.0161(11) 0.0117(11) 0.0111(10) -0.0025(8) 0.0013(8) -0.0001(9)
C17 0.0119(10) 0.0103(11) 0.0124(10) -0.0019(8) -0.0005(8) -0.0016(8)
C18 0.0111(10) 0.0123(11) 0.0109(10) -0.0022(8) 0.0002(8) -0.0030(9)
C19 0.0141(11) 0.0126(11) 0.0145(11) -0.0021(9) 0.0012(9) -0.0026(9)
C20 0.0187(12) 0.0131(12) 0.0166(11) 0.0007(9) 0.0006(9) -0.0052(9)
C21 0.0174(12) 0.0195(13) 0.0137(11) -0.0017(9) 0.0050(9) -0.0061(10)
C22 0.0140(11) 0.0149(12) 0.0128(11) -0.0036(9) 0.0013(8) -0.0014(9)
C23 0.0134(10) 0.0088(11) 0.0167(11) 0.0007(8) 0.0013(9) -0.0005(8)
C24 0.0134(11) 0.0098(11) 0.0213(12) 0.0001(9) -0.0006(9) 0.0007(9)
C25 0.0185(12) 0.0124(12) 0.0210(13) 0.0019(10) -0.0008(10) -0.0006(9)
C26 0.046(2) 0.0169(15) 0.041(2) 0.0068(13) -0.0173(16) -0.0147(15)
B 0.0151(12) 0.0113(12) 0.0110(12) -0.0035(9) 0.0015(9) -0.0015(10)

loop_
_atom_type_symbol
_atom_type_description
_atom_type_scat_dispersion_real
_atom_type_scat_dispersion_imag
_atom_type_scat_source
C C 0.0033 0.0016 'International Tables Vol C Tables 4.2.6.8 and 6.1.1.4'
H H 0.0000 0.0000 'International Tables Vol C Tables 4.2.6.8 and 6.1.1.4'
B B 0.0013 0.0007 'International Tables Vol C Tables 4.2.6.8 and 6.1.1.4'
N N 0.0061 0.0033 'International Tables Vol C Tables 4.2.6.8 and 6.1.1.4'
O O 0.0106 0.0060 'International Tables Vol C Tables 4.2.6.8 and 6.1.1.4'
Ir Ir -1.4442 7.9887 'International Tables Vol C Tables 4.2.6.8 and 6.1.1.4'

loop_
_geom_angle_atom_site_label_1
_geom_angle_atom_site_label_2
_geom_angle_atom_site_label_3
_geom_angle
C18 Ir N3 96.55(10)
C18 Ir O 79.35(9)
N3 Ir O 175.90(7)
C18 Ir N1 178.10(8)
N3 Ir N1 83.00(9)
O Ir N1 101.09(8)
C18 Ir N5 89.65(9)
N3 Ir N5 89.41(8)
O Ir N5 90.36(8)
N1 Ir N5 88.50(8)
C18 Ir H1 93.2
N3 Ir H1 92.6
O Ir H1 87.9
N1 Ir H1 88.7
N5 Ir H1 176.3
C23 O C16 111.50(19)
C23 O Ir 117.61(14)
C16 O Ir 110.06(15)
C1 N1 N2 106.5(2)
C1 N1 Ir 138.08(18)
N2 N1 Ir 115.42(16)
C3 N2 N1 109.6(2)
C3 N2 B 129.3(2)
N1 N2 B 119.6(2)
C6 N3 N4 107.6(2)
C6 N3 Ir 133.45(18)
N4 N3 Ir 118.97(17)
C8 N4 N3 109.4(2)
C8 N4 B 130.1(2)
N3 N4 B 120.4(2)
C11 N5 N6 106.4(2)
C11 N5 Ir 136.15(17)
N6 N5 Ir 117.15(15)
C13 N6 N5 110.3(2)
C13 N6 B 131.1(2)
N5 N6 B 118.6(2)
N1 C1 C2 109.6(2)
N1 C1 C4 122.9(2)
C2 C1 C4 127.5(2)
C3 C2 C1 106.3(2)
C3 C2 H2A 126.9
C1 C2 H2A 126.9
N2 C3 C2 108.0(2)
N2 C3 C5 123.0(2)
C2 C3 C5 129.0(2)
C1 C4 H4A 109.5
C1 C4 H4B 109.5
H4A C4 H4B 109.5
C1 C4 H4C 109.5
H4A C4 H4C 109.5
H4B C4 H4C 109.5
C3 C5 H5A 109.5
C3 C5 H5B 109.5
H5A C5 H5B 109.5
C3 C5 H5C 109.5
H5A C5 H5C 109.5
H5B C5 H5C 109.5
N3 C6 C7 108.5(2)
N3 C6 C9 123.3(2)
C7 C6 C9 128.1(2)
C8 C7 C6 106.6(2)
C8 C7 H7A 126.7
C6 C7 H7A 126.7
N4 C8 C7 107.9(2)
N4 C8 C10 122.5(2)
C7 C8 C10 129.6(2)
C6 C9 H9A 109.5
C6 C9 H9B 109.5
H9A C9 H9B 109.5
C6 C9 H9C 109.5
H9A C9 H9C 109.5
H9B C9 H9C 109.5
C8 C10 H10A 109.5
C8 C10 H10B 109.5
H10A C10 H10B 109.5
C8 C10 H10C 109.5
H10A C10 H10C 109.5
H10B C10 H10C 109.5
N5 C11 C12 109.8(2)
N5 C11 C14 123.5(2)
C12 C11 C14 126.8(2)
C13 C12 C11 105.7(2)
C13 C12 H12A 127.2
C11 C12 H12A 127.1
N6 C13 C12 107.8(2)
N6 C13 C15 123.0(2)
C12 C13 C15 129.2(2)
C11 C14 H14A 109.5
C11 C14 H14B 109.5
H14A C14 H14B 109.5
C11 C14 H14C 109.5
H14A C14 H14C 109.5
H14B C14 H14C 109.5
C13 C15 H15A 109.5
C13 C15 H15B 109.5
H15A C15 H15B 109.5
C13 C15 H15C 109.5
H15A C15 H15C 109.5
H15B C15 H15C 109.5
O C16 C17 107.36(19)
O C16 H16A 110.2
C17 C16 H16A 110.2
O C16 H16B 110.2
C17 C16 H16B 110.2
H16A C16 H16B 108.5
C22 C17 C18 122.0(2)
C22 C17 C16 121.3(2)
C18 C17 C16 116.7(2)
C19 C18 C17 116.7(2)
C19 C18 Ir 127.70(19)
C17 C18 Ir 115.22(19)
C20 C19 C18 121.4(2)
C20 C19 H19A 119.3
C18 C19 H19A 119.3
C19 C20 C21 120.4(2)
C19 C20 H20A 119.8
C21 C20 H20A 119.8
C22 C21 C20 119.3(2)
C22 C21 H21A 120.3
C20 C21 H21A 120.4
C21 C22 C17 120.2(2)
C21 C22 H22A 119.9
C17 C22 H22A 119.9
O C23 C24 113.4(2)
O C23 H23A 108.9
C24 C23 H23A 108.9
O C23 H23B 108.9
C24 C23 H23B 108.9
H23A C23 H23B 107.7
C23 C24 C25 110.0(2)
C23 C24 H24A 109.6
C25 C24 H24A 109.7
C23 C24 H24B 109.7
C25 C24 H24B 109.7
H24A C24 H24B 108.2
C26 C25 C24 113.2(2)
C26 C25 H25A 109.0
C24 C25 H25A 108.9
C26 C25 H25B 108.9
C24 C25 H25B 108.9
H25A C25 H25B 107.7
C25 C26 H26A 109.5
C25 C26 H26B 109.5
H26A C26 H26B 109.5
C25 C26 H26C 109.4
H26A C26 H26C 109.5
H26B C26 H26C 109.5
N6 B N2 110.4(2)
N6 B N4 109.0(2)
N2 B N4 108.0(2)
N6 B H0B 109.8
N2 B H0B 109.8
N4 B H0B 109.8

loop_
_geom_bond_atom_site_label_1
_geom_bond_atom_site_label_2
_geom_bond_distance
Ir C18 2.004(3)
Ir N3 2.007(2)
Ir O 2.1328(19)
Ir N1 2.178(2)
Ir N5 2.188(2)
Ir H1 1.5949
O C23 1.454(3)
O C16 1.471(3)
N1 C1 1.344(3)
N1 N2 1.382(3)
N2 C3 1.356(3)
N2 B 1.545(4)
N3 C6 1.346(3)
N3 N4 1.374(3)
N4 C8 1.348(3)
N4 B 1.557(4)
N5 C11 1.343(3)
N5 N6 1.373(3)
N6 C13 1.350(3)
N6 B 1.534(3)
C1 C2 1.402(4)
C1 C4 1.498(4)
C2 C3 1.372(4)
C2 H2A 0.9500
C3 C5 1.499(4)
C4 H4A 0.9800
C4 H4B 0.9800
C4 H4C 0.9800
C5 H5A 0.9800
C5 H5B 0.9800
C5 H5C 0.9800
C6 C7 1.398(3)
C6 C9 1.494(4)
C7 C8 1.380(4)
C7 H7A 0.9500
C8 C10 1.497(4)
C9 H9A 0.9800
C9 H9B 0.9800
C9 H9C 0.9800
C10 H10A 0.9800
C10 H10B 0.9800
C10 H10C 0.9800
C11 C12 1.406(4)
C11 C14 1.493(3)
C12 C13 1.379(4)
C12 H12A 0.9500
C13 C15 1.497(4)
C14 H14A 0.9800
C14 H14B 0.9800
C14 H14C 0.9800
C15 H15A 0.9800
C15 H15B 0.9800
C15 H15C 0.9800
C16 C17 1.491(3)
C16 H16A 0.9900
C16 H16B 0.9900
C17 C22 1.396(3)
C17 C18 1.412(3)
C18 C19 1.409(4)
C19 C20 1.396(4)
C19 H19A 0.9500
C20 C21 1.401(4)
C20 H20A 0.9500
C21 C22 1.385(4)
C21 H21A 0.9500
C22 H22A 0.9500
C23 C24 1.515(4)
C23 H23A 0.9900
C23 H23B 0.9900
C24 C25 1.539(4)
C24 H24A 0.9900
C24 H24B 0.9900
C25 C26 1.521(4)
C25 H25A 0.9900
C25 H25B 0.9900
C26 H26A 0.9800
C26 H26B 0.9800
C26 H26C 0.9800
B H0B 1.0000

loop_
_geom_torsion_atom_site_label_1
_geom_torsion_atom_site_label_2
_geom_torsion_atom_site_label_3
_geom_torsion_atom_site_label_4
_geom_torsion
C18 Ir O C23 156.89(18)
N1 Ir O C23 -24.99(18)
N5 Ir O C23 -113.53(17)
C18 Ir O C16 27.75(16)
N1 Ir O C16 -154.14(15)
N5 Ir O C16 117.32(16)
N3 Ir N1 C1 -123.2(3)
O Ir N1 C1 57.1(3)
N5 Ir N1 C1 147.2(3)
N3 Ir N1 N2 55.45(18)
O Ir N1 N2 -124.22(18)
N5 Ir N1 N2 -34.15(18)
C1 N1 N2 C3 -1.4(3)
Ir N1 N2 C3 179.53(17)
C1 N1 N2 B 166.3(2)
Ir N1 N2 B -12.7(3)
C18 Ir N3 C6 -52.3(3)
N1 Ir N3 C6 129.5(2)
N5 Ir N3 C6 -141.9(2)
C18 Ir N3 N4 127.33(19)
N1 Ir N3 N4 -50.81(18)
N5 Ir N3 N4 37.74(18)
C6 N3 N4 C8 1.0(3)
Ir N3 N4 C8 -178.73(16)
C6 N3 N4 B -175.1(2)
Ir N3 N4 B 5.2(3)
C18 Ir N5 C11 36.2(3)
N3 Ir N5 C11 132.7(3)
O Ir N5 C11 -43.2(3)
N1 Ir N5 C11 -144.3(3)
C18 Ir N5 N6 -136.04(18)
N3 Ir N5 N6 -39.48(17)
O Ir N5 N6 144.61(17)
N1 Ir N5 N6 43.53(17)
C11 N5 N6 C13 -0.1(3)
Ir N5 N6 C13 174.27(16)
C11 N5 N6 B -178.2(2)
Ir N5 N6 B -3.8(3)
N2 N1 C1 C2 1.7(3)
Ir N1 C1 C2 -179.6(2)
N2 N1 C1 C4 -176.4(2)
Ir N1 C1 C4 2.4(4)
N1 C1 C2 C3 -1.3(3)
C4 C1 C2 C3 176.6(3)
N1 N2 C3 C2 0.6(3)
B N2 C3 C2 -165.6(3)
N1 N2 C3 C5 -177.7(3)
B N2 C3 C5 16.1(4)
C1 C2 C3 N2 0.4(3)
C1 C2 C3 C5 178.6(3)
N4 N3 C6 C7 -0.9(3)
Ir N3 C6 C7 178.77(18)
N4 N3 C6 C9 178.2(2)
Ir N3 C6 C9 -2.1(4)
N3 C6 C7 C8 0.5(3)
C9 C6 C7 C8 -178.6(2)
N3 N4 C8 C7 -0.7(3)
B N4 C8 C7 174.9(2)
N3 N4 C8 C10 178.9(2)
B N4 C8 C10 -5.5(4)
C6 C7 C8 N4 0.1(3)
C6 C7 C8 C10 -179.5(3)
N6 N5 C11 C12 -0.3(3)
Ir N5 C11 C12 -173.11(19)
N6 N5 C11 C14 178.9(2)
Ir N5 C11 C14 6.1(4)
N5 C11 C12 C13 0.6(3)
C14 C11 C12 C13 -178.5(3)
N5 N6 C13 C12 0.5(3)
B N6 C13 C12 178.3(3)
N5 N6 C13 C15 -178.5(2)
B N6 C13 C15 -0.8(4)
C11 C12 C13 N6 -0.7(3)
C11 C12 C13 C15 178.3(3)
C23 O C16 C17 -168.17(19)
Ir O C16 C17 -35.8(2)
O C16 C17 C22 -150.4(2)
O C16 C17 C18 27.1(3)
C22 C17 C18 C19 0.0(4)
C16 C17 C18 C19 -177.5(2)
C22 C17 C18 Ir 173.3(2)
C16 C17 C18 Ir -4.2(3)
N3 Ir C18 C19 -20.3(2)
O Ir C18 C19 159.5(2)
N5 Ir C18 C19 69.1(2)
N3 Ir C18 C17 167.28(19)
O Ir C18 C17 -12.92(18)
N5 Ir C18 C17 -103.4(2)
C17 C18 C19 C20 -1.1(4)
Ir C18 C19 C20 -173.5(2)
C18 C19 C20 C21 0.8(4)
C19 C20 C21 C22 0.7(4)
C20 C21 C22 C17 -1.9(4)
C18 C17 C22 C21 1.5(4)
C16 C17 C22 C21 178.9(2)
C16 O C23 C24 -72.6(3)
Ir O C23 C24 158.96(17)
O C23 C24 C25 -176.2(2)
C23 C24 C25 C26 -73.5(3)
C13 N6 B N2 123.6(3)
N5 N6 B N2 -58.8(3)
C13 N6 B N4 -118.0(3)
N5 N6 B N4 59.6(3)
C3 N2 B N6 -124.6(3)
N1 N2 B N6 70.3(3)
C3 N2 B N4 116.3(3)
N1 N2 B N4 -48.7(3)
C8 N4 B N6 121.4(3)
N3 N4 B N6 -63.5(3)
C8 N4 B N2 -118.7(3)
N3 N4 B N2 56.4(3)
